data_2215240
loop_
_publ_author_name
'Xie, Songwen'
'Kenny, Colin'
'Robinson, Paul D.'

_publ_section_title
;
 Racemic 5-ethyl-2,6-dimethyl-4-<i>p</i>-tolyl-3-cyclohexenecarboxylic
 acid: an <i>RS</i> dimer
;
_journal_coeditor_code OM2154
_journal_issue 9
_journal_name_full 'Acta Crystallographica Section E'
_journal_page_first o3897
_journal_page_last o3897
_journal_paper_doi 10.1107/S1600536807041098
_journal_volume 63
_journal_year 2007
_chemical_formula_iupac 'C18 H24 O2'
_chemical_formula_moiety 'C18 H24 O2'
_chemical_formula_sum 'C18 H24 O2'
_chemical_formula_weight 272.37
_chemical_melting_point .4905E-305
_chemical_name_systematic
;
(RS)-5-ethyl-2,6-dimethyl-4-p-tolyl-3-cyclohexenecarboxylic acid
;
_space_group_IT_number 14
_symmetry_cell_setting monoclinic
_symmetry_space_group_name_Hall '-P 2ybc'
_symmetry_space_group_name_H-M 'P 1 21/c 1'
_atom_sites_solution_hydrogens geom
_atom_sites_solution_primary direct
_atom_sites_solution_secondary difmap
_cell_angle_alpha 90.00
_cell_angle_beta 94.318(5)
_cell_angle_gamma 90.00
_cell_formula_units_Z 4
_cell_length_a 16.2786(14)
_cell_length_b 11.4720(10)
_cell_length_c 8.1035(7)
_cell_measurement_reflns_used 2703
_cell_measurement_temperature 100(2)
_cell_measurement_theta_max 28.17
_cell_measurement_theta_min 2.51
_cell_volume 1509.0(2)
_computing_cell_refinement 'SAINT (Bruker, 2005)'
_computing_data_collection
;
APEX2 (Bruker, 2005)
;
_computing_data_reduction
;
SAINT (Bruker, 2005) and SADABS (Bruker, 2005)
;
_computing_molecular_graphics
;
PLATON (Spek, 2003)
;
_computing_publication_material
;
SHELXL97 (Sheldrick, 1997) and PLATON (Spek, 2003)
;
_computing_structure_refinement
;
LS in TEXSAN (Molecular Structure Corporation, 1997) and
SHELXL97 (Sheldrick, 1997)
;
_computing_structure_solution 'SIR92 (Altomare <i>et al.</i>,  1994)'
_diffrn_ambient_temperature 100(2)
_diffrn_measured_fraction_theta_full 1.000
_diffrn_measured_fraction_theta_max 1.000
_diffrn_measurement_device_type 'Bruker Kappa APEX II CCD'
_diffrn_measurement_method '\f and \w'
_diffrn_radiation_monochromator graphite
_diffrn_radiation_source 'X-ray tube'
_diffrn_radiation_type 'Mo K\a'
_diffrn_radiation_wavelength 0.71073
_diffrn_reflns_av_R_equivalents 0.0539
_diffrn_reflns_av_sigmaI/netI 0.0361
_diffrn_reflns_limit_h_max 20
_diffrn_reflns_limit_h_min -20
_diffrn_reflns_limit_k_max 13
_diffrn_reflns_limit_k_min -14
_diffrn_reflns_limit_l_max 6
_diffrn_reflns_limit_l_min -9
_diffrn_reflns_number 19084
_diffrn_reflns_theta_full 25.99
_diffrn_reflns_theta_max 25.99
_diffrn_reflns_theta_min 2.17
_diffrn_standards_number 0
_exptl_absorpt_coefficient_mu 0.076
_exptl_absorpt_correction_T_max 0.989
_exptl_absorpt_correction_T_min 0.600
_exptl_absorpt_correction_type multi-scan
_exptl_absorpt_process_details '(SADABS; Bruker, 2005)'
_exptl_crystal_colour colorless
_exptl_crystal_density_diffrn 1.199
_exptl_crystal_description 'irregular fragment'
_exptl_crystal_F_000 592
_exptl_crystal_size_max 0.41
_exptl_crystal_size_mid 0.17
_exptl_crystal_size_min 0.15
_refine_diff_density_max 0.551
_refine_diff_density_min -0.464
_refine_ls_extinction_method none
_refine_ls_goodness_of_fit_ref 1.029
_refine_ls_hydrogen_treatment constr
_refine_ls_matrix_type full
_refine_ls_number_parameters 186
_refine_ls_number_reflns 2952
_refine_ls_number_restraints 0
_refine_ls_restrained_S_all 1.029
_refine_ls_R_factor_all 0.0807
_refine_ls_R_factor_gt 0.0580
_refine_ls_shift/su_max 0.000
_refine_ls_shift/su_mean 0.000
_refine_ls_structure_factor_coef Fsqd
_refine_ls_weighting_details 'w=1/[\s^2^(Fo^2^)+(0.0587P)^2^+1.3904P] where P=(Fo^2^+2Fc^2^)/3'
_refine_ls_weighting_scheme calc
_refine_ls_wR_factor_gt 0.1358
_refine_ls_wR_factor_ref 0.1501
_reflns_number_gt 2211
_reflns_number_total 2952
_reflns_threshold_expression I>2\s(I)
_cod_data_source_file om2154.cif
_cod_data_source_block I
_cod_original_sg_symbol_H-M 'P 21/c'
_cod_database_code 2215240
_cod_database_fobs_code 2215240

loop_
_symmetry_equiv_pos_as_xyz
'x, y, z'
'-x, y+1/2, -z+1/2'
'-x, -y, -z'
'x, -y+1/2, z+1/2'

loop_
_atom_site_type_symbol
_atom_site_label
_atom_site_fract_x
_atom_site_fract_y
_atom_site_fract_z
_atom_site_U_iso_or_equiv
_atom_site_adp_type
_atom_site_calc_flag
_atom_site_refinement_flags
_atom_site_occupancy
O O1 0.40575(9) 0.49053(13) 0.91934(17) 0.0244(4) Uani d . 1
O O2 0.51667(8) 0.52472(14) 0.78147(17) 0.0260(4) Uani d . 1
H H2 0.5406 0.5183 0.8765 0.039 Uiso calc R 1
C C1 0.38654(12) 0.52324(17) 0.6275(2) 0.0194(4) Uani d . 1
H H1 0.4249 0.5350 0.5382 0.023 Uiso calc R 1
C C2 0.33118(12) 0.63081(17) 0.6339(2) 0.0199(4) Uani d . 1
H H2A 0.2996 0.6253 0.7347 0.024 Uiso calc R 1
C C3 0.27101(13) 0.63237(18) 0.4839(3) 0.0242(5) Uani d . 1
H H3 0.2436 0.7038 0.4571 0.029 Uiso calc R 1
C C4 0.25300(12) 0.54117(18) 0.3853(2) 0.0218(5) Uani d . 1
C C5 0.28849(14) 0.42135(19) 0.4199(3) 0.0296(5) Uani d . 1
H H5 0.3288 0.4069 0.3350 0.035 Uiso calc R 1
C C6 0.33676(13) 0.41179(17) 0.5894(3) 0.0233(5) Uani d . 1
H H6 0.2964 0.4024 0.6757 0.028 Uiso calc R 1
C C7 0.43691(12) 0.51111(16) 0.7900(2) 0.0188(4) Uani d . 1
C C8 0.38172(13) 0.74326(18) 0.6440(3) 0.0265(5) Uani d . 1
H H8A 0.4134 0.7496 0.5462 0.040 Uiso calc R 1
H H8B 0.4195 0.7420 0.7440 0.040 Uiso calc R 1
H H8C 0.3446 0.8103 0.6481 0.040 Uiso calc R 1
C C9 0.22227(16) 0.3268(2) 0.3955(3) 0.0395(6) Uani d . 1
H H9A 0.2021 0.3252 0.2771 0.047 Uiso calc R 1
H H9B 0.2480 0.2503 0.4225 0.047 Uiso calc R 1
C C10 0.14949(17) 0.3420(3) 0.4977(4) 0.0529(8) Uani d . 1
H H10A 0.1685 0.3434 0.6153 0.079 Uiso calc R 1
H H10B 0.1111 0.2769 0.4764 0.079 Uiso calc R 1
H H10C 0.1215 0.4155 0.4677 0.079 Uiso calc R 1
C C11 0.39292(15) 0.30511(19) 0.5954(3) 0.0309(5) Uani d . 1
H H11A 0.3599 0.2350 0.5705 0.046 Uiso calc R 1
H H11B 0.4211 0.2981 0.7061 0.046 Uiso calc R 1
H H11C 0.4338 0.3137 0.5134 0.046 Uiso calc R 1
C C12 0.19862(13) 0.55613(18) 0.2308(3) 0.0264(5) Uani d . 1
C C13 0.22078(15) 0.5074(2) 0.0822(3) 0.0363(6) Uani d . 1
H H13 0.2707 0.4646 0.0815 0.044 Uiso calc R 1
C C14 0.17192(17) 0.5200(3) -0.0628(3) 0.0451(7) Uani d . 1
H H14 0.1888 0.4860 -0.1616 0.054 Uiso calc R 1
C C15 0.09955(19) 0.5806(3) -0.0673(3) 0.0482(8) Uani d . 1
C C16 0.07687(17) 0.6306(3) 0.0789(4) 0.0531(8) Uani d . 1
H H16 0.0271 0.6739 0.0781 0.064 Uiso calc R 1
C C17 0.12617(15) 0.6183(2) 0.2270(3) 0.0375(6) Uani d . 1
H H17 0.1095 0.6531 0.3255 0.045 Uiso calc R 1
C C18 0.0446(2) 0.5926(3) -0.2266(4) 0.0746(12) Uani d . 1
H H18A 0.0757 0.6293 -0.3116 0.112 Uiso calc R 1
H H18B -0.0032 0.6409 -0.2064 0.112 Uiso calc R 1
H H18C 0.0259 0.5152 -0.2646 0.112 Uiso calc R 1

loop_
_atom_site_aniso_label
_atom_site_aniso_U_11
_atom_site_aniso_U_22
_atom_site_aniso_U_33
_atom_site_aniso_U_12
_atom_site_aniso_U_13
_atom_site_aniso_U_23
O1 0.0239(8) 0.0327(8) 0.0157(7) -0.0019(6) -0.0042(6) 0.0032(6)
O2 0.0230(8) 0.0367(9) 0.0174(7) -0.0017(6) -0.0054(6) 0.0045(7)
C1 0.0233(10) 0.0190(10) 0.0151(10) -0.0021(8) -0.0044(8) 0.0008(8)
C2 0.0244(10) 0.0193(10) 0.0154(10) 0.0017(8) -0.0038(8) -0.0007(8)
C3 0.0256(11) 0.0241(11) 0.0221(11) 0.0034(9) -0.0042(9) 0.0029(9)
C4 0.0216(10) 0.0230(10) 0.0199(10) -0.0038(8) -0.0044(8) 0.0042(8)
C5 0.0380(13) 0.0240(11) 0.0245(12) -0.0038(10) -0.0119(10) 0.0007(9)
C6 0.0280(11) 0.0192(10) 0.0214(11) -0.0022(8) -0.0077(8) 0.0014(8)
C7 0.0230(10) 0.0143(9) 0.0183(10) -0.0002(8) -0.0038(8) -0.0007(8)
C8 0.0319(12) 0.0206(11) 0.0263(12) -0.0001(9) -0.0033(9) -0.0013(9)
C9 0.0514(15) 0.0252(12) 0.0379(14) -0.0123(11) -0.0234(12) 0.0060(10)
C10 0.0462(16) 0.0547(17) 0.0531(18) -0.0244(14) -0.0270(14) 0.0263(14)
C11 0.0401(13) 0.0215(11) 0.0294(12) 0.0016(10) -0.0077(10) -0.0003(9)
C12 0.0293(12) 0.0235(11) 0.0246(11) -0.0097(9) -0.0094(9) 0.0076(9)
C13 0.0360(13) 0.0472(15) 0.0244(12) -0.0151(11) -0.0060(10) 0.0032(11)
C14 0.0464(16) 0.0629(18) 0.0241(13) -0.0255(14) -0.0100(11) 0.0075(12)
C15 0.0627(19) 0.0496(16) 0.0288(14) -0.0275(14) -0.0196(13) 0.0142(12)
C16 0.0407(15) 0.0444(16) 0.069(2) -0.0003(12) -0.0292(14) 0.0159(15)
C17 0.0370(13) 0.0334(13) 0.0392(14) -0.0016(10) -0.0168(11) 0.0046(11)
C18 0.084(2) 0.081(2) 0.0512(19) -0.037(2) -0.0441(18) 0.0289(18)

loop_
_atom_type_symbol
_atom_type_description
_atom_type_scat_dispersion_real
_atom_type_scat_dispersion_imag
_atom_type_scat_source
C C 0.0033 0.0016 'International Tables Vol C Tables 4.2.6.8 and 6.1.1.4'
H H 0.0000 0.0000 'International Tables Vol C Tables 4.2.6.8 and 6.1.1.4'
O O 0.0106 0.0060 'International Tables Vol C Tables 4.2.6.8 and 6.1.1.4'

loop_
_geom_angle_atom_site_label_1
_geom_angle_atom_site_label_2
_geom_angle_atom_site_label_3
_geom_angle
C7 O2 H2 109.5
C7 C1 C2 109.17(16)
C7 C1 C6 110.13(16)
C2 C1 C6 112.06(16)
C7 C1 H1 108.5
C2 C1 H1 108.5
C6 C1 H1 108.5
C3 C2 C8 110.39(17)
C3 C2 C1 109.38(16)
C8 C2 C1 111.48(16)
C3 C2 H2A 108.5
C8 C2 H2A 108.5
C1 C2 H2A 108.5
C4 C3 C2 125.09(19)
C4 C3 H3 117.5
C2 C3 H3 117.5
C3 C4 C12 120.19(19)
C3 C4 C5 122.59(18)
C12 C4 C5 117.18(18)
C4 C5 C9 111.40(19)
C4 C5 C6 113.25(17)
C9 C5 C6 111.93(18)
C4 C5 H5 106.6
C9 C5 H5 106.6
C6 C5 H5 106.6
C11 C6 C1 110.87(17)
C11 C6 C5 110.55(18)
C1 C6 C5 110.37(16)
C11 C6 H6 108.3
C1 C6 H6 108.3
C5 C6 H6 108.3
O1 C7 O2 122.94(18)
O1 C7 C1 122.33(18)
O2 C7 C1 114.73(17)
C2 C8 H8A 109.5
C2 C8 H8B 109.5
H8A C8 H8B 109.5
C2 C8 H8C 109.5
H8A C8 H8C 109.5
H8B C8 H8C 109.5
C10 C9 C5 115.0(2)
C10 C9 H9A 108.5
C5 C9 H9A 108.5
C10 C9 H9B 108.5
C5 C9 H9B 108.5
H9A C9 H9B 107.5
C9 C10 H10A 109.5
C9 C10 H10B 109.5
H10A C10 H10B 109.5
C9 C10 H10C 109.5
H10A C10 H10C 109.5
H10B C10 H10C 109.5
C6 C11 H11A 109.5
C6 C11 H11B 109.5
H11A C11 H11B 109.5
C6 C11 H11C 109.5
H11A C11 H11C 109.5
H11B C11 H11C 109.5
C17 C12 C13 117.6(2)
C17 C12 C4 122.2(2)
C13 C12 C4 120.2(2)
C14 C13 C12 121.5(3)
C14 C13 H13 119.2
C12 C13 H13 119.2
C15 C14 C13 121.2(3)
C15 C14 H14 119.4
C13 C14 H14 119.4
C14 C15 C16 118.1(2)
C14 C15 C18 121.3(3)
C16 C15 C18 120.6(3)
C15 C16 C17 121.1(3)
C15 C16 H16 119.5
C17 C16 H16 119.5
C12 C17 C16 120.4(3)
C12 C17 H17 119.8
C16 C17 H17 119.8
C15 C18 H18A 109.5
C15 C18 H18B 109.5
H18A C18 H18B 109.5
C15 C18 H18C 109.5
H18A C18 H18C 109.5
H18B C18 H18C 109.5

loop_
_geom_bond_atom_site_label_1
_geom_bond_atom_site_label_2
_geom_bond_distance
O1 C7 1.221(2)
O2 C7 1.315(2)
O2 H2 0.8400
C1 C7 1.504(3)
C1 C2 1.531(3)
C1 C6 1.533(3)
C1 H1 1.0000
C2 C3 1.503(3)
C2 C8 1.529(3)
C2 H2A 1.0000
C3 C4 1.336(3)
C3 H3 0.9500
C4 C12 1.488(3)
C4 C5 1.509(3)
C5 C9 1.531(3)
C5 C6 1.534(3)
C5 H5 1.0000
C6 C11 1.526(3)
C6 H6 1.0000
C8 H8A 0.9800
C8 H8B 0.9800
C8 H8C 0.9800
C9 C10 1.506(4)
C9 H9A 0.9900
C9 H9B 0.9900
C10 H10A 0.9800
C10 H10B 0.9800
C10 H10C 0.9800
C11 H11A 0.9800
C11 H11B 0.9800
C11 H11C 0.9800
C12 C17 1.377(3)
C12 C13 1.399(3)
C13 C14 1.376(3)
C13 H13 0.9500
C14 C15 1.366(4)
C14 H14 0.9500
C15 C16 1.391(4)
C15 C18 1.520(3)
C16 C17 1.400(3)
C16 H16 0.9500
C17 H17 0.9500
C18 H18A 0.9800
C18 H18B 0.9800
C18 H18C 0.9800

loop_
_geom_hbond_atom_site_label_D
_geom_hbond_atom_site_label_H
_geom_hbond_atom_site_label_A
_geom_hbond_site_symmetry_A
_geom_hbond_distance_DH
_geom_hbond_distance_HA
_geom_hbond_distance_DA
_geom_hbond_angle_DHA
_geom_hbond_publ_flag
O2 H2 O1 3_667 0.84 1.81 2.654(2) 178 yes
C3 H3 Cg1 4_565 0.95 3.23 4.069(2) 148 yes

loop_
_geom_torsion_atom_site_label_1
_geom_torsion_atom_site_label_2
_geom_torsion_atom_site_label_3
_geom_torsion_atom_site_label_4
_geom_torsion
_geom_torsion_publ_flag
C3 C4 C12 C13 133.7(2) yes
C3 C4 C12 C17 -45.6(3) yes
C6 C1 C2 C8 -170.80(17) yes
C2 C1 C6 C11 -176.17(17) yes
C7 C1 C2 C3 -170.71(16) yes
C7 C1 C6 C5 -177.26(17) yes
C6 C1 C2 C3 -48.4(2) ?
C7 C1 C2 C8 66.9(2) ?
C8 C2 C3 C4 139.8(2) ?
C1 C2 C3 C4 16.8(3) ?
C2 C3 C4 C12 -173.91(19) ?
C2 C3 C4 C5 3.6(3) ?
C3 C4 C5 C9 135.2(2) ?
C12 C4 C5 C9 -47.2(3) ?
C3 C4 C5 C6 7.9(3) ?
C12 C4 C5 C6 -174.46(18) ?
C7 C1 C6 C11 -54.4(2) ?
C2 C1 C6 C5 61.0(2) ?
C4 C5 C6 C11 -161.90(19) ?
C9 C5 C6 C11 71.2(3) ?
C4 C5 C6 C1 -38.9(3) ?
C9 C5 C6 C1 -165.82(19) ?
C2 C1 C7 O1 65.4(2) ?
C6 C1 C7 O1 -58.0(2) ?
C2 C1 C7 O2 -114.42(19) ?
C6 C1 C7 O2 122.14(19) ?
C4 C5 C9 C10 -56.7(3) ?
C6 C5 C9 C10 71.2(3) ?
C5 C4 C12 C17 136.7(2) ?
C5 C4 C12 C13 -44.0(3) ?
C17 C12 C13 C14 -0.5(3) ?
C4 C12 C13 C14 -179.8(2) ?
C12 C13 C14 C15 -0.2(4) ?
C13 C14 C15 C16 0.8(4) ?
C13 C14 C15 C18 -178.7(2) ?
C14 C15 C16 C17 -0.8(4) ?
C18 C15 C16 C17 178.8(3) ?
C13 C12 C17 C16 0.5(3) ?
C4 C12 C17 C16 179.8(2) ?
C15 C16 C17 C12 0.1(4) ?
